data_4518850
loop_
_publ_author_name
'Li, Chengcheng'
'Chang, Xiao-Yong'
'Huo, Luqiong'
'Tan, Haibo'
'Xing, Xiangyou'
'Xu, Chen'

_publ_section_title
;
 Hydration of Cyanohydrins by Highly Active Cationic Pt Catalysts:
 Mechanism and Scope
;
_journal_issue 14
_journal_name_full 'ACS Catalysis'
_journal_page_first 8716
_journal_page_last 8726
_journal_paper_doi 10.1021/acscatal.1c02254
_journal_volume 11
_journal_year 2021
_chemical_formula_moiety 'C43 H39 Fe I N O P3 Pt, 2(C F3 O3 S), 1.5(C7 H8)'
_chemical_formula_sum 'C55.5 H51 F6 Fe I N O7 P3 Pt S2'
_chemical_formula_weight 1492.84
_space_group_crystal_system triclinic
_space_group_IT_number 2
_space_group_name_Hall '-P 1'
_space_group_name_H-M_alt 'P -1'
_atom_sites_solution_hydrogens geom
_audit_creation_date 2021-04-12
_audit_creation_method
;
Olex2 1.3
(compiled 2020.11.12 svn.r5f609507 for OlexSys, GUI svn.r6272)
;
_cell_angle_alpha 89.708(3)
_cell_angle_beta 73.604(3)
_cell_angle_gamma 66.285(3)
_cell_formula_units_Z 2
_cell_length_a 12.0101(7)
_cell_length_b 13.0185(8)
_cell_length_c 20.5982(12)
_cell_measurement_reflns_used 9912
_cell_measurement_temperature 150.0
_cell_measurement_theta_max 68.497
_cell_measurement_theta_min 2.253
_cell_volume 2807.1(3)
_computing_cell_refinement 'SAINT V8.40A (Bruker, 2019)'
_computing_data_reduction 'SAINT V8.40A (Bruker, 2019)'
_computing_molecular_graphics 'Olex2 1.3 (Dolomanov et al., 2009)'
_computing_publication_material 'Olex2 1.3 (Dolomanov et al., 2009)'
_computing_structure_refinement 'SHELXL 2018/3 (Sheldrick, 2015)'
_diffrn_ambient_temperature 150.0
_diffrn_detector 'Bruker PHOTON 100 area detector'
_diffrn_detector_area_resol_mean 7.9
_diffrn_detector_type 'CMOS area detector'
_diffrn_measured_fraction_theta_full 0.999
_diffrn_measured_fraction_theta_max 0.997
_diffrn_measurement_device 'three-circle diffractometer'
_diffrn_measurement_device_type 'Bruker CMOS area detector'
_diffrn_measurement_method '\w and \f scans'
_diffrn_radiation_monochromator 'mirror optics'
_diffrn_radiation_probe x-ray
_diffrn_radiation_type CuK\a
_diffrn_radiation_wavelength 1.54184
_diffrn_reflns_av_R_equivalents 0.0720
_diffrn_reflns_av_unetI/netI 0.0548
_diffrn_reflns_Laue_measured_fraction_full 0.999
_diffrn_reflns_Laue_measured_fraction_max 0.997
_diffrn_reflns_limit_h_max 14
_diffrn_reflns_limit_h_min -14
_diffrn_reflns_limit_k_max 15
_diffrn_reflns_limit_k_min -15
_diffrn_reflns_limit_l_max 24
_diffrn_reflns_limit_l_min -22
_diffrn_reflns_number 44392
_diffrn_reflns_point_group_measured_fraction_full 0.999
_diffrn_reflns_point_group_measured_fraction_max 0.997
_diffrn_reflns_theta_full 67.684
_diffrn_reflns_theta_max 68.497
_diffrn_reflns_theta_min 2.253
_diffrn_source 'microfocus sealed X-ray tube'
_diffrn_source_current 1.11
_diffrn_source_power 0.0555
_diffrn_source_type 'Incoatec I\ms'
_diffrn_source_voltage 50.0
_exptl_absorpt_coefficient_mu 13.109
_exptl_absorpt_correction_T_max 0.7531
_exptl_absorpt_correction_T_min 0.3264
_exptl_absorpt_correction_type multi-scan
_exptl_absorpt_process_details
;
SADABS-2016/2 (Bruker,2016/2) was used for absorption correction.
wR2(int) was 0.1467 before and 0.0937 after correction.
The Ratio of minimum to maximum transmission is 0.4334.
The \l/2 correction factor is Not present.
;
_exptl_crystal_colour yellow
_exptl_crystal_colour_primary yellow
_exptl_crystal_density_diffrn 1.766
_exptl_crystal_description block
_exptl_crystal_F_000 1470
_exptl_crystal_size_max 0.31
_exptl_crystal_size_mid 0.28
_exptl_crystal_size_min 0.24
_refine_diff_density_max 5.319
_refine_diff_density_min -1.299
_refine_diff_density_rms 0.213
_refine_ls_extinction_method none
_refine_ls_goodness_of_fit_ref 1.048
_refine_ls_hydrogen_treatment constr
_refine_ls_matrix_type full
_refine_ls_number_parameters 734
_refine_ls_number_reflns 10312
_refine_ls_number_restraints 232
_refine_ls_restrained_S_all 1.043
_refine_ls_R_factor_all 0.0543
_refine_ls_R_factor_gt 0.0515
_refine_ls_shift/su_max 0.001
_refine_ls_shift/su_mean 0.000
_refine_ls_structure_factor_coef Fsqd
_refine_ls_weighting_details 'w=1/[\s^2^(Fo^2^)+(0.0953P)^2^+2.1585P] where P=(Fo^2^+2Fc^2^)/3'
_refine_ls_weighting_scheme calc
_refine_ls_wR_factor_gt 0.1301
_refine_ls_wR_factor_ref 0.1331
_reflns_Friedel_coverage 0.000
_reflns_number_gt 9531
_reflns_number_total 10312
_reflns_threshold_expression 'I > 2\s(I)'
_cod_data_source_file cs1c02254_si_006.cif
_cod_data_source_block cxy3141_0m
_cod_depositor_comments 'Adding full bibliography for 4518848--4518852.cif.'
_cod_original_formula_sum 'C55.50 H51 F6 Fe I N O7 P3 Pt S2'
_cod_database_code 4518850
_shelx_shelxl_version_number 2018/3
_shelx_space_group_comment
;
The symmetry employed for this shelxl refinement is uniquely defined
by the following loop, which should always be used as a source of
symmetry information in preference to the above space-group names.
They are only intended as comments.
;
_shelx_estimated_absorpt_t_max 0.145
_shelx_estimated_absorpt_t_min 0.106
_olex2_refinement_description
;
1. Fixed Uiso
 At 1.2 times of:
  All C(H) groups, All N(H) groups
 At 1.5 times of:
  All C(H,H,H) groups
2. Restrained distances
 C54-C53 = C58-C53 = C58-C57 = C57-C56 = C55-C54 = C56-C55
 1.39 with sigma of 0.02
 C51-C46 = C48-C47 = C47-C46 = C49-C48 = C50-C49 = C51-C50
 1.39 with sigma of 0.02
3. Restrained planarity
 C59, C56, C55, C57, C54, C58, C53
 with sigma of 0.1
4. Uiso/Uaniso restraints and constraints
C51 \\sim C49 \\sim C50 \\sim C48 \\sim C47 \\sim C46 \\sim C52: within 2.5A
with sigma of 0.1 and sigma for terminal atoms of 0.2 within 2.5A
C58 \\sim C56 \\sim C55 \\sim C57 \\sim C54 \\sim C53 \\sim C59: within 2A with
sigma of 0.01 and sigma for terminal atoms of 0.02 within 2A
Uanis(C51) \\sim Ueq, Uanis(C49) \\sim Ueq, Uanis(C50) \\sim Ueq, Uanis(C48)
\\sim Ueq, Uanis(C47) \\sim Ueq, Uanis(C46) \\sim Ueq, Uanis(C52) \\sim Ueq:
with sigma of 0.005 and sigma for terminal atoms of 0.1
Uanis(C53) \\sim Ueq, Uanis(C54) \\sim Ueq, Uanis(C55) \\sim Ueq, Uanis(C56)
\\sim Ueq, Uanis(C57) \\sim Ueq, Uanis(C58) \\sim Ueq, Uanis(C59) \\sim Ueq:
with sigma of 0.05 and sigma for terminal atoms of 0.1
5. Others
 Fixed Sof: C49(0.5) H49(0.5) C50(0.5) H50(0.5) C48(0.5) H48(0.5) C47(0.5)
 H47(0.5) C51(0.5) H51(0.5) C46(0.5) C52(0.5) H52A(0.5) H52B(0.5) H52C(0.5)
6.a Aromatic/amide H refined with riding coordinates:
 N1(H1), C3(H3), C28(H28), C6(H6), C29(H29), C7(H7), C40(H40), C39(H39),
 C13(H13), C33(H33), C25(H25), C37(H37), C36(H36), C4(H4), C26(H26), C14(H14),
 C41(H41), C22(H22), C19(H19), C20(H20), C21(H21), C31(H31), C16(H16), C34(H34),
  C17(H17), C30(H30), C23(H23), C43(H43), C24(H24), C42(H42), C27(H27),
 C35(H35), C15(H15), C49(H49), C50(H50), C48(H48), C47(H47), C51(H51), C56(H56),
  C55(H55), C57(H57), C54(H54), C58(H58)
6.b Idealised Me refined as rotating group:
 C8(H8A,H8B,H8C), C9(H9A,H9B,H9C), C52(H52A,H52B,H52C), C59(H59A,H59B,H59C)
;
_olex2_submission_special_instructions 'No special instructions were received'

loop_
_space_group_symop_operation_xyz
'x, y, z'
'-x, -y, -z'

loop_
_atom_site_label
_atom_site_type_symbol
_atom_site_fract_x
_atom_site_fract_y
_atom_site_fract_z
_atom_site_U_iso_or_equiv
_atom_site_adp_type
_atom_site_occupancy
_atom_site_site_symmetry_order
_atom_site_calc_flag
_atom_site_refinement_flags_posn
_atom_site_refinement_flags_adp
_atom_site_refinement_flags_occupancy
_atom_site_disorder_assembly
_atom_site_disorder_group
Pt1 Pt 0.30354(2) 0.36208(2) 0.28118(2) 0.01924(10) Uani 1 1 d . . . . .
I1 I 0.16542(5) 0.93313(3) 0.59282(2) 0.05643(15) Uani 1 1 d . . . . .
Fe1 Fe 0.53111(7) 0.22092(6) 0.08217(4) 0.02354(18) Uani 1 1 d . . . . .
P2 P 0.52567(11) 0.30244(9) 0.23390(6) 0.0196(2) Uani 1 1 d . . . . .
P1 P 0.08931(11) 0.44941(10) 0.34016(6) 0.0242(3) Uani 1 1 d . . . . .
P3 P 0.29163(12) 0.22462(11) 0.21941(7) 0.0253(3) Uani 1 1 d . . . . .
O1 O 0.0861(3) 0.5496(3) 0.39237(18) 0.0299(8) Uani 1 1 d . . . . .
N1 N 0.2988(4) 0.4862(3) 0.3433(2) 0.0233(8) Uani 1 1 d . . . . .
H1 H 0.370275 0.493281 0.339151 0.028 Uiso 1 1 calc R U . . .
C8 C -0.0319(5) 0.5348(5) 0.3034(3) 0.0322(11) Uani 1 1 d . . . . .
H8A H 0.004578 0.571205 0.266788 0.048 Uiso 1 1 calc R U . . .
H8B H -0.102581 0.592873 0.338593 0.048 Uiso 1 1 calc R U . . .
H8C H -0.063639 0.486874 0.284641 0.048 Uiso 1 1 calc R U . . .
C10 C 0.5658(4) 0.3140(4) 0.1442(2) 0.0225(9) Uani 1 1 d . . . . .
C2 C 0.1894(5) 0.6427(4) 0.4356(2) 0.0237(10) Uani 1 1 d . . . . .
C9 C 0.0139(5) 0.3777(5) 0.3992(3) 0.0358(12) Uani 1 1 d . . . . .
H9A H 0.009004 0.316726 0.374008 0.054 Uiso 1 1 calc R U . . .
H9B H -0.072496 0.431383 0.425352 0.054 Uiso 1 1 calc R U . . .
H9C H 0.063901 0.345797 0.430333 0.054 Uiso 1 1 calc R U . . .
C3 C 0.0743(5) 0.7407(4) 0.4613(3) 0.0287(11) Uani 1 1 d . . . . .
H3 H 0.001323 0.749420 0.448415 0.034 Uiso 1 1 calc R U . . .
C28 C 0.4692(5) 0.3870(4) 0.1154(3) 0.0271(10) Uani 1 1 d . . . . .
H28 H 0.384208 0.437186 0.140226 0.032 Uiso 1 1 calc R U . . .
C6 C 0.2904(5) 0.7144(4) 0.4980(3) 0.0317(11) Uani 1 1 d . . . . .
H6 H 0.363546 0.706392 0.510541 0.038 Uiso 1 1 calc R U . . .
C12 C 0.1396(5) 0.2739(5) 0.2017(3) 0.0346(12) Uani 1 1 d . . . . .
C29 C 0.5234(6) 0.3703(5) 0.0443(3) 0.0330(11) Uani 1 1 d . . . . .
H29 H 0.481146 0.407468 0.012694 0.040 Uiso 1 1 calc R U . . .
C7 C 0.2956(5) 0.6307(4) 0.4542(3) 0.0283(11) Uani 1 1 d . . . . .
H7 H 0.372774 0.564526 0.436826 0.034 Uiso 1 1 calc R U . . .
C40 C 0.6189(6) 0.0104(5) 0.3186(4) 0.0456(15) Uani 1 1 d . . . . .
H40 H 0.577061 -0.017264 0.356092 0.055 Uiso 1 1 calc R U . . .
C1 C 0.1960(4) 0.5546(4) 0.3883(2) 0.0225(9) Uani 1 1 d . . . . .
C5 C 0.1760(6) 0.8104(4) 0.5232(3) 0.0313(11) Uani 1 1 d . . . . .
C39 C 0.5588(5) 0.1200(5) 0.3058(3) 0.0323(11) Uani 1 1 d . . . . .
H39 H 0.475978 0.167486 0.334777 0.039 Uiso 1 1 calc R U . . .
C13 C 0.1065(6) 0.3650(6) 0.1649(3) 0.0424(14) Uani 1 1 d . . . . .
H13 H 0.162032 0.401479 0.150013 0.051 Uiso 1 1 calc R U . . .
C33 C 0.5554(5) 0.5016(4) 0.2453(3) 0.0306(11) Uani 1 1 d . . . . .
H33 H 0.520340 0.520142 0.208640 0.037 Uiso 1 1 calc R U . . .
C25 C 0.5024(5) 0.1180(5) 0.0190(3) 0.0348(12) Uani 1 1 d . . . . .
H25 H 0.516851 0.117424 -0.028767 0.042 Uiso 1 1 calc R U . . .
C37 C 0.6280(5) 0.3709(5) 0.3233(3) 0.0287(11) Uani 1 1 d . . . . .
H37 H 0.642429 0.300226 0.340242 0.034 Uiso 1 1 calc R U . . .
C36 C 0.6573(5) 0.4497(5) 0.3527(3) 0.0364(13) Uani 1 1 d . . . . .
H36 H 0.692209 0.432145 0.389500 0.044 Uiso 1 1 calc R U . . .
C4 C 0.0682(5) 0.8238(4) 0.5053(3) 0.0343(12) Uani 1 1 d . . . . .
H4 H -0.009166 0.889600 0.523181 0.041 Uiso 1 1 calc R U . . .
C32 C 0.5779(4) 0.3962(4) 0.2694(2) 0.0237(10) Uani 1 1 d . . . . .
C26 C 0.5931(5) 0.0518(5) 0.0516(3) 0.0344(12) Uani 1 1 d . . . . .
H26 H 0.678372 -0.000826 0.029217 0.041 Uiso 1 1 calc R U . . .
C14 C -0.0082(6) 0.4027(7) 0.1499(4) 0.058(2) Uani 1 1 d . . . . .
H14 H -0.030573 0.464501 0.124168 0.070 Uiso 1 1 calc R U . . .
C18 C 0.3022(5) 0.1034(5) 0.2662(3) 0.0333(12) Uani 1 1 d . . . . .
C41 C 0.7391(6) -0.0588(5) 0.2773(4) 0.0444(15) Uani 1 1 d . . . . .
H41 H 0.779219 -0.134926 0.285518 0.053 Uiso 1 1 calc R U . . .
C22 C 0.2855(6) 0.0233(6) 0.3720(4) 0.0475(15) Uani 1 1 d . . . . .
H22 H 0.270049 0.031430 0.419927 0.057 Uiso 1 1 calc R U . . .
C19 C 0.3313(7) -0.0008(5) 0.2332(4) 0.0461(15) Uani 1 1 d . . . . .
H19 H 0.347108 -0.009898 0.185232 0.055 Uiso 1 1 calc R U . . .
C20 C 0.3376(8) -0.0917(6) 0.2692(4) 0.0578(19) Uani 1 1 d . . . . .
H20 H 0.358054 -0.162864 0.246067 0.069 Uiso 1 1 calc R U . . .
C21 C 0.3144(7) -0.0792(6) 0.3384(4) 0.0577(19) Uani 1 1 d . . . . .
H21 H 0.318305 -0.141653 0.363194 0.069 Uiso 1 1 calc R U . . .
C31 C 0.6799(5) 0.2541(4) 0.0881(3) 0.0280(11) Uani 1 1 d . . . . .
H31 H 0.759554 0.200884 0.091309 0.034 Uiso 1 1 calc R U . . .
C11 C 0.4048(5) 0.1623(4) 0.1360(3) 0.0272(10) Uani 1 1 d . . . . .
C16 C -0.0590(7) 0.2627(9) 0.2090(5) 0.071(3) Uani 1 1 d . . . . .
H16 H -0.116511 0.228212 0.224310 0.085 Uiso 1 1 calc R U . . .
C34 C 0.5848(6) 0.5788(5) 0.2757(3) 0.0417(14) Uani 1 1 d . . . . .
H34 H 0.569614 0.650330 0.259822 0.050 Uiso 1 1 calc R U . . .
C17 C 0.0568(6) 0.2218(6) 0.2245(4) 0.0501(16) Uani 1 1 d . . . . .
H17 H 0.078357 0.159807 0.250176 0.060 Uiso 1 1 calc R U . . .
C38 C 0.6179(4) 0.1614(4) 0.2511(3) 0.0236(10) Uani 1 1 d . . . . .
C30 C 0.6515(5) 0.2890(4) 0.0275(3) 0.0307(11) Uani 1 1 d . . . . .
H30 H 0.709179 0.262179 -0.017328 0.037 Uiso 1 1 calc R U . . .
C23 C 0.2788(5) 0.1145(5) 0.3365(3) 0.0347(12) Uani 1 1 d . . . . .
H23 H 0.258153 0.185421 0.360184 0.042 Uiso 1 1 calc R U . . .
C43 C 0.7418(5) 0.0928(5) 0.2112(3) 0.0336(12) Uani 1 1 d . . . . .
H43 H 0.785597 0.121389 0.175117 0.040 Uiso 1 1 calc R U . . .
C24 C 0.3870(5) 0.1850(5) 0.0703(3) 0.0332(12) Uani 1 1 d . . . . .
H24 H 0.310494 0.236305 0.062650 0.040 Uiso 1 1 calc R U . . .
C42 C 0.8013(6) -0.0180(5) 0.2243(3) 0.0426(14) Uani 1 1 d . . . . .
H42 H 0.885096 -0.065567 0.196369 0.051 Uiso 1 1 calc R U . . .
C27 C 0.5346(5) 0.0777(4) 0.1231(3) 0.0276(10) Uani 1 1 d . . . . .
H27 H 0.573756 0.045257 0.156834 0.033 Uiso 1 1 calc R U . . .
C35 C 0.6359(5) 0.5515(5) 0.3287(3) 0.0378(13) Uani 1 1 d . . . . .
H35 H 0.656536 0.604292 0.348861 0.045 Uiso 1 1 calc R U . . .
C15 C -0.0890(7) 0.3512(9) 0.1722(4) 0.067(2) Uani 1 1 d . . . . .
H15 H -0.167257 0.377688 0.161712 0.080 Uiso 1 1 calc R U . . .
S1 S 0.32979(12) 0.32404(10) 0.49020(6) 0.0276(3) Uani 1 1 d . . . . .
F1 F 0.4313(7) 0.1047(4) 0.4799(3) 0.106(2) Uani 1 1 d . . . . .
F2 F 0.4507(6) 0.1851(4) 0.5639(3) 0.0846(16) Uani 1 1 d . . . . .
F3 F 0.2722(7) 0.1830(5) 0.5678(3) 0.103(2) Uani 1 1 d . . . . .
O2 O 0.4480(5) 0.3231(5) 0.4509(3) 0.0579(13) Uani 1 1 d . . . . .
O3 O 0.2546(5) 0.3121(4) 0.4504(2) 0.0531(12) Uani 1 1 d . . . . .
O4 O 0.2610(4) 0.4079(4) 0.5484(2) 0.0509(11) Uani 1 1 d . . . . .
C44 C 0.3744(8) 0.1919(6) 0.5272(4) 0.0548(18) Uani 1 1 d . . . . .
S2 S 0.18086(17) 0.68954(12) 0.18125(8) 0.0484(4) Uani 1 1 d . . . . .
F4 F 0.0917(5) 0.8848(3) 0.2551(2) 0.0642(11) Uani 1 1 d . . . . .
F5 F 0.2025(5) 0.7440(4) 0.2973(2) 0.0680(13) Uani 1 1 d . . . . .
F6 F 0.0135(4) 0.7715(4) 0.3021(2) 0.0723(13) Uani 1 1 d . . . . .
O5 O 0.1962(4) 0.5806(4) 0.2008(3) 0.0544(12) Uani 1 1 d . . . . .
O6 O 0.2975(7) 0.7008(5) 0.1493(3) 0.095(2) Uani 1 1 d . . . . .
O7 O 0.0811(8) 0.7405(5) 0.1521(3) 0.098(3) Uani 1 1 d . . . . .
C45 C 0.1178(7) 0.7772(6) 0.2630(3) 0.0474(15) Uani 1 1 d . . . . .
C49 C -0.0464(14) 0.0315(14) -0.0492(8) 0.045(4) Uani 0.5 1 d D U P A -1
H49 H -0.086966 0.040031 -0.083606 0.055 Uiso 0.5 1 calc R U P A -1
C50 C -0.0055(15) 0.1122(15) -0.0339(8) 0.056(4) Uani 0.5 1 d D U P A -1
H50 H -0.014080 0.173984 -0.059837 0.067 Uiso 0.5 1 calc R U P A -1
C48 C -0.0265(16) -0.0623(14) -0.0130(8) 0.059(4) Uani 0.5 1 d D U P A -1
H48 H -0.050179 -0.119459 -0.024751 0.071 Uiso 0.5 1 calc R U P A -1
C47 C 0.0264(13) -0.0736(13) 0.0392(7) 0.038(3) Uani 0.5 1 d D U P A -1
H47 H 0.036324 -0.135959 0.064705 0.046 Uiso 0.5 1 calc R U P A -1
C51 C 0.0468(15) 0.1032(13) 0.0180(8) 0.053(4) Uani 0.5 1 d D U P A -1
H51 H 0.070363 0.160401 0.029735 0.064 Uiso 0.5 1 calc R U P A -1
C46 C 0.0652(12) 0.0091(11) 0.0537(7) 0.038(3) Uani 0.5 1 d D U P A -1
C52 C 0.1297(17) -0.0070(13) 0.1046(7) 0.068(5) Uani 0.5 1 d . U P A -1
H52A H 0.066959 0.029247 0.149182 0.102 Uiso 0.5 1 calc R U P A -1
H52B H 0.191356 0.026720 0.092871 0.102 Uiso 0.5 1 calc R U P A -1
H52C H 0.174593 -0.088126 0.106547 0.102 Uiso 0.5 1 calc R U P A -1
C56 C 0.6574(11) 0.7610(8) 0.1253(5) 0.090(3) Uani 1 1 d D U . . .
H56 H 0.618450 0.827357 0.157170 0.108 Uiso 1 1 calc R U . . .
C53 C 0.7614(9) 0.5681(8) 0.0362(4) 0.071(2) Uani 1 1 d D U . . .
C59 C 0.8117(12) 0.4687(10) -0.0110(6) 0.096(3) Uani 1 1 d . U . . .
H59A H 0.822429 0.402840 0.013925 0.145 Uiso 1 1 calc R U . . .
H59B H 0.894588 0.458957 -0.042327 0.145 Uiso 1 1 calc R U . . .
H59C H 0.752512 0.476191 -0.037032 0.145 Uiso 1 1 calc R U . . .
C55 C 0.5906(12) 0.6990(9) 0.1220(5) 0.096(3) Uani 1 1 d D U . . .
H55 H 0.504840 0.724588 0.150528 0.115 Uiso 1 1 calc R U . . .
C57 C 0.7765(11) 0.7301(8) 0.0847(5) 0.090(3) Uani 1 1 d D U . . .
H57 H 0.821814 0.774782 0.086647 0.109 Uiso 1 1 calc R U . . .
C54 C 0.6423(10) 0.6029(9) 0.0796(4) 0.081(2) Uani 1 1 d D U . . .
H54 H 0.594923 0.559336 0.080138 0.097 Uiso 1 1 calc R U . . .
C58 C 0.8341(10) 0.6305(8) 0.0389(5) 0.080(2) Uani 1 1 d D U . . .
H58 H 0.919848 0.605264 0.010326 0.096 Uiso 1 1 calc R U . . .

loop_
_atom_site_aniso_label
_atom_site_aniso_U_11
_atom_site_aniso_U_22
_atom_site_aniso_U_33
_atom_site_aniso_U_23
_atom_site_aniso_U_13
_atom_site_aniso_U_12
Pt1 0.01398(13) 0.01813(13) 0.01909(14) -0.00283(8) 0.00044(9) -0.00390(9)
I1 0.0692(3) 0.0335(2) 0.0561(3) -0.01871(19) -0.0263(2) -0.0061(2)
Fe1 0.0234(4) 0.0211(4) 0.0205(4) -0.0046(3) -0.0009(3) -0.0077(3)
P2 0.0157(5) 0.0175(5) 0.0190(6) -0.0032(4) 0.0000(4) -0.0039(4)
P1 0.0153(6) 0.0271(6) 0.0235(6) -0.0015(5) -0.0004(5) -0.0060(5)
P3 0.0210(6) 0.0240(6) 0.0260(6) -0.0036(5) -0.0005(5) -0.0091(5)
O1 0.0174(17) 0.0319(19) 0.0278(18) -0.0094(15) 0.0029(14) -0.0045(15)
N1 0.018(2) 0.022(2) 0.026(2) -0.0053(16) -0.0010(17) -0.0068(16)
C8 0.019(2) 0.037(3) 0.031(3) -0.004(2) -0.005(2) -0.004(2)
C10 0.020(2) 0.022(2) 0.022(2) -0.0021(18) -0.0015(19) -0.0092(19)
C2 0.023(2) 0.025(2) 0.014(2) -0.0011(18) -0.0006(18) -0.004(2)
C9 0.026(3) 0.039(3) 0.034(3) 0.007(2) 0.001(2) -0.013(2)
C3 0.022(2) 0.027(3) 0.023(2) -0.004(2) -0.002(2) 0.001(2)
C28 0.025(2) 0.020(2) 0.031(3) -0.0026(19) -0.006(2) -0.007(2)
C6 0.034(3) 0.029(3) 0.030(3) -0.001(2) -0.010(2) -0.012(2)
C12 0.023(3) 0.041(3) 0.034(3) -0.011(2) -0.003(2) -0.011(2)
C29 0.043(3) 0.029(3) 0.027(3) 0.005(2) -0.008(2) -0.017(2)
C7 0.027(3) 0.024(2) 0.023(2) -0.0041(19) -0.001(2) -0.003(2)
C40 0.038(3) 0.041(3) 0.053(4) 0.018(3) -0.010(3) -0.015(3)
C1 0.017(2) 0.023(2) 0.018(2) -0.0001(18) -0.0007(18) -0.0017(19)
C5 0.040(3) 0.023(2) 0.026(3) -0.006(2) -0.008(2) -0.009(2)
C39 0.023(3) 0.033(3) 0.032(3) 0.003(2) -0.003(2) -0.006(2)
C13 0.031(3) 0.052(4) 0.034(3) -0.006(3) -0.010(2) -0.007(3)
C33 0.029(3) 0.026(3) 0.034(3) -0.003(2) -0.009(2) -0.009(2)
C25 0.035(3) 0.036(3) 0.029(3) -0.012(2) 0.001(2) -0.018(2)
C37 0.025(3) 0.034(3) 0.024(2) 0.000(2) -0.003(2) -0.013(2)
C36 0.030(3) 0.048(3) 0.028(3) -0.007(2) -0.006(2) -0.016(3)
C4 0.034(3) 0.024(3) 0.024(3) -0.005(2) 0.000(2) 0.004(2)
C32 0.016(2) 0.027(2) 0.021(2) -0.0069(19) 0.0020(18) -0.0069(19)
C26 0.030(3) 0.028(3) 0.035(3) -0.015(2) 0.005(2) -0.012(2)
C14 0.034(3) 0.082(5) 0.039(4) -0.012(3) -0.011(3) -0.005(3)
C18 0.035(3) 0.027(3) 0.034(3) 0.001(2) -0.004(2) -0.013(2)
C41 0.043(3) 0.025(3) 0.056(4) 0.004(3) -0.019(3) -0.002(3)
C22 0.045(4) 0.050(4) 0.049(4) 0.016(3) -0.009(3) -0.025(3)
C19 0.052(4) 0.039(3) 0.048(4) -0.001(3) -0.003(3) -0.028(3)
C20 0.062(5) 0.038(4) 0.065(5) -0.002(3) 0.002(4) -0.026(3)
C21 0.060(4) 0.043(4) 0.067(5) 0.018(3) -0.008(4) -0.027(3)
C31 0.026(3) 0.026(2) 0.025(3) -0.005(2) 0.003(2) -0.010(2)
C11 0.025(3) 0.025(2) 0.028(3) -0.004(2) 0.000(2) -0.012(2)
C16 0.034(4) 0.101(7) 0.078(6) -0.018(5) -0.005(4) -0.035(4)
C34 0.045(3) 0.030(3) 0.052(4) -0.001(3) -0.013(3) -0.018(3)
C17 0.032(3) 0.059(4) 0.055(4) -0.007(3) -0.002(3) -0.023(3)
C38 0.018(2) 0.022(2) 0.026(2) -0.0029(19) -0.0050(19) -0.0045(19)
C30 0.029(3) 0.029(3) 0.026(3) -0.005(2) 0.004(2) -0.013(2)
C23 0.030(3) 0.035(3) 0.038(3) 0.003(2) -0.006(2) -0.015(2)
C43 0.021(3) 0.032(3) 0.031(3) -0.001(2) 0.001(2) -0.001(2)
C24 0.032(3) 0.034(3) 0.034(3) -0.008(2) -0.007(2) -0.016(2)
C42 0.030(3) 0.033(3) 0.040(3) -0.006(2) -0.006(3) 0.009(2)
C27 0.027(3) 0.019(2) 0.034(3) -0.002(2) -0.004(2) -0.011(2)
C35 0.033(3) 0.040(3) 0.042(3) -0.013(3) -0.006(3) -0.020(3)
C15 0.031(4) 0.108(7) 0.052(4) -0.025(5) -0.007(3) -0.022(4)
S1 0.0268(6) 0.0256(6) 0.0223(6) 0.0009(5) -0.0040(5) -0.0055(5)
F1 0.161(6) 0.026(2) 0.108(4) 0.002(2) -0.055(4) -0.007(3)
F2 0.100(4) 0.069(3) 0.097(4) 0.042(3) -0.069(3) -0.022(3)
F3 0.134(5) 0.111(4) 0.103(4) 0.072(4) -0.041(4) -0.087(4)
O2 0.038(3) 0.066(3) 0.059(3) 0.015(3) -0.001(2) -0.021(2)
O3 0.066(3) 0.058(3) 0.049(3) 0.011(2) -0.034(2) -0.029(2)
O4 0.048(3) 0.040(2) 0.040(2) -0.0145(19) -0.007(2) 0.002(2)
C44 0.078(5) 0.036(3) 0.051(4) 0.015(3) -0.026(4) -0.021(3)
S2 0.0588(10) 0.0272(7) 0.0314(7) 0.0021(6) -0.0004(7) 0.0003(7)
F4 0.082(3) 0.040(2) 0.057(2) -0.0067(18) -0.024(2) -0.011(2)
F5 0.090(3) 0.088(3) 0.066(3) 0.039(2) -0.050(3) -0.059(3)
F6 0.051(2) 0.083(3) 0.059(3) -0.026(2) 0.013(2) -0.024(2)
O5 0.040(2) 0.031(2) 0.058(3) 0.002(2) 0.011(2) 0.0016(19)
O6 0.105(5) 0.066(4) 0.067(4) 0.004(3) 0.039(4) -0.033(4)
O7 0.138(6) 0.053(3) 0.080(4) -0.015(3) -0.075(5) 0.011(4)
C45 0.050(4) 0.049(4) 0.038(3) 0.003(3) -0.011(3) -0.017(3)
C49 0.039(5) 0.045(5) 0.050(5) -0.002(4) -0.006(4) -0.020(4)
C50 0.049(6) 0.054(6) 0.055(6) 0.010(4) -0.011(4) -0.017(4)
C48 0.052(6) 0.060(6) 0.057(6) 0.000(4) -0.011(4) -0.020(4)
C47 0.033(5) 0.034(5) 0.044(5) -0.002(4) -0.003(4) -0.015(4)
C51 0.051(5) 0.052(5) 0.050(5) 0.008(4) -0.007(4) -0.020(4)
C46 0.034(5) 0.036(5) 0.043(5) 0.002(4) -0.006(4) -0.016(4)
C52 0.073(11) 0.050(8) 0.042(8) 0.000(6) 0.015(7) -0.010(8)
C56 0.124(6) 0.053(4) 0.080(5) 0.020(4) -0.020(5) -0.032(4)
C53 0.078(5) 0.081(5) 0.057(4) 0.022(4) -0.026(4) -0.031(4)
C59 0.109(8) 0.111(8) 0.098(7) 0.007(6) -0.033(6) -0.073(7)
C55 0.114(6) 0.083(5) 0.079(5) 0.022(4) -0.026(5) -0.032(5)
C57 0.119(6) 0.067(4) 0.086(5) 0.024(4) -0.026(5) -0.042(5)
C54 0.093(5) 0.103(5) 0.058(4) 0.027(4) -0.029(4) -0.048(5)
C58 0.098(5) 0.074(5) 0.075(5) 0.006(4) -0.019(4) -0.049(4)

loop_
_atom_type_symbol
_atom_type_description
_atom_type_scat_dispersion_real
_atom_type_scat_dispersion_imag
_atom_type_scat_source
C C 0.0181 0.0091 'International Tables Vol C Tables 4.2.6.8 and 6.1.1.4'
H H 0.0000 0.0000 'International Tables Vol C Tables 4.2.6.8 and 6.1.1.4'
F F 0.0727 0.0534 'International Tables Vol C Tables 4.2.6.8 and 6.1.1.4'
Fe Fe -1.1336 3.1974 'International Tables Vol C Tables 4.2.6.8 and 6.1.1.4'
I I -0.3257 6.8362 'International Tables Vol C Tables 4.2.6.8 and 6.1.1.4'
N N 0.0311 0.0180 'International Tables Vol C Tables 4.2.6.8 and 6.1.1.4'
O O 0.0492 0.0322 'International Tables Vol C Tables 4.2.6.8 and 6.1.1.4'
P P 0.2955 0.4335 'International Tables Vol C Tables 4.2.6.8 and 6.1.1.4'
Pt Pt -4.5932 6.9264 'International Tables Vol C Tables 4.2.6.8 and 6.1.1.4'
S S 0.3331 0.5567 'International Tables Vol C Tables 4.2.6.8 and 6.1.1.4'

loop_
_geom_angle_atom_site_label_1
_geom_angle_atom_site_label_2
_geom_angle_atom_site_label_3
_geom_angle
_geom_angle_site_symmetry_1
_geom_angle_site_symmetry_3
_geom_angle_publ_flag
P1 Pt1 P2 168.03(4) . . ?
P3 Pt1 P2 95.72(4) . . ?
P3 Pt1 P1 96.25(4) . . ?
N1 Pt1 P2 89.22(12) . . ?
N1 Pt1 P1 78.83(12) . . ?
N1 Pt1 P3 174.56(12) . . ?
C10 Fe1 C28 42.1(2) . . ?
C10 Fe1 C29 69.0(2) . . ?
C10 Fe1 C25 177.2(2) . . ?
C10 Fe1 C26 136.7(2) . . ?
C10 Fe1 C31 41.86(19) . . ?
C10 Fe1 C11 110.6(2) . . ?
C10 Fe1 C30 69.0(2) . . ?
C10 Fe1 C24 141.2(2) . . ?
C10 Fe1 C27 109.3(2) . . ?
C28 Fe1 C29 40.0(2) . . ?
C28 Fe1 C25 140.7(2) . . ?
C28 Fe1 C26 178.2(2) . . ?
C28 Fe1 C31 69.7(2) . . ?
C28 Fe1 C30 68.0(2) . . ?
C28 Fe1 C24 111.8(2) . . ?
C28 Fe1 C27 137.7(2) . . ?
C25 Fe1 C29 113.2(2) . . ?
C26 Fe1 C29 141.8(2) . . ?
C26 Fe1 C25 40.5(2) . . ?
C26 Fe1 C30 113.1(2) . . ?
C31 Fe1 C29 68.2(2) . . ?
C31 Fe1 C25 136.6(2) . . ?
C31 Fe1 C26 110.2(2) . . ?
C31 Fe1 C30 40.3(2) . . ?
C31 Fe1 C24 176.7(2) . . ?
C11 Fe1 C28 109.5(2) . . ?
C11 Fe1 C29 136.8(2) . . ?
C11 Fe1 C25 69.3(2) . . ?
C11 Fe1 C26 69.5(2) . . ?
C11 Fe1 C31 141.3(2) . . ?
C11 Fe1 C30 176.9(2) . . ?
C11 Fe1 C24 41.5(2) . . ?
C11 Fe1 C27 41.9(2) . . ?
C30 Fe1 C29 40.1(2) . . ?
C30 Fe1 C25 111.3(2) . . ?
C24 Fe1 C29 111.0(2) . . ?
C24 Fe1 C25 40.4(2) . . ?
C24 Fe1 C26 68.4(2) . . ?
C24 Fe1 C30 137.1(2) . . ?
C27 Fe1 C29 177.7(2) . . ?
C27 Fe1 C25 68.6(2) . . ?
C27 Fe1 C26 40.5(2) . . ?
C27 Fe1 C31 111.7(2) . . ?
C27 Fe1 C30 141.2(2) . . ?
C27 Fe1 C24 69.3(2) . . ?
C10 P2 Pt1 110.25(16) . . ?
C10 P2 C32 104.8(2) . . ?
C10 P2 C38 111.6(2) . . ?
C32 P2 Pt1 110.47(15) . . ?
C32 P2 C38 106.1(2) . . ?
C38 P2 Pt1 113.26(16) . . ?
O1 P1 Pt1 101.09(13) . . ?
O1 P1 C8 100.0(2) . . ?
O1 P1 C9 102.0(2) . . ?
C8 P1 Pt1 124.19(19) . . ?
C9 P1 Pt1 120.71(19) . . ?
C9 P1 C8 104.2(3) . . ?
C12 P3 Pt1 111.61(18) . . ?
C12 P3 C18 105.9(3) . . ?
C18 P3 Pt1 111.15(19) . . ?
C11 P3 Pt1 120.94(16) . . ?
C11 P3 C12 102.1(3) . . ?
C11 P3 C18 103.8(2) . . ?
C1 O1 P1 117.8(3) . . ?
Pt1 N1 H1 118.5 . . ?
C1 N1 Pt1 122.9(3) . . ?
C1 N1 H1 118.5 . . ?
P1 C8 H8A 109.5 . . ?
P1 C8 H8B 109.5 . . ?
P1 C8 H8C 109.5 . . ?
H8A C8 H8B 109.5 . . ?
H8A C8 H8C 109.5 . . ?
H8B C8 H8C 109.5 . . ?
P2 C10 Fe1 119.6(2) . . ?
C28 C10 Fe1 70.2(3) . . ?
C28 C10 P2 120.2(4) . . ?
C31 C10 Fe1 70.4(3) . . ?
C31 C10 P2 132.5(4) . . ?
C31 C10 C28 107.0(4) . . ?
C3 C2 C1 119.6(5) . . ?
C7 C2 C3 120.0(5) . . ?
C7 C2 C1 120.4(4) . . ?
P1 C9 H9A 109.5 . . ?
P1 C9 H9B 109.5 . . ?
P1 C9 H9C 109.5 . . ?
H9A C9 H9B 109.5 . . ?
H9A C9 H9C 109.5 . . ?
H9B C9 H9C 109.5 . . ?
C2 C3 H3 120.1 . . ?
C4 C3 C2 119.7(5) . . ?
C4 C3 H3 120.1 . . ?
Fe1 C28 H28 126.3 . . ?
C10 C28 Fe1 67.7(3) . . ?
C10 C28 H28 126.1 . . ?
C29 C28 Fe1 71.4(3) . . ?
C29 C28 C10 107.8(5) . . ?
C29 C28 H28 126.1 . . ?
C7 C6 H6 120.6 . . ?
C7 C6 C5 118.7(5) . . ?
C5 C6 H6 120.6 . . ?
C13 C12 P3 118.8(4) . . ?
C13 C12 C17 120.0(6) . . ?
C17 C12 P3 121.2(5) . . ?
Fe1 C29 H29 127.7 . . ?
C28 C29 Fe1 68.6(3) . . ?
C28 C29 H29 125.6 . . ?
C28 C29 C30 108.7(5) . . ?
C30 C29 Fe1 69.7(3) . . ?
C30 C29 H29 125.6 . . ?
C2 C7 C6 120.6(5) . . ?
C2 C7 H7 119.7 . . ?
C6 C7 H7 119.7 . . ?
C39 C40 H40 119.9 . . ?
C41 C40 H40 119.9 . . ?
C41 C40 C39 120.2(6) . . ?
O1 C1 C2 116.1(4) . . ?
N1 C1 O1 119.2(4) . . ?
N1 C1 C2 124.6(4) . . ?
C6 C5 I1 118.8(4) . . ?
C4 C5 I1 119.7(4) . . ?
C4 C5 C6 121.4(5) . . ?
C40 C39 H39 119.7 . . ?
C40 C39 C38 120.7(5) . . ?
C38 C39 H39 119.7 . . ?
C12 C13 H13 120.1 . . ?
C12 C13 C14 119.7(7) . . ?
C14 C13 H13 120.1 . . ?
C32 C33 H33 120.3 . . ?
C34 C33 H33 120.3 . . ?
C34 C33 C32 119.5(5) . . ?
Fe1 C25 H25 127.0 . . ?
C26 C25 Fe1 69.6(3) . . ?
C26 C25 H25 125.9 . . ?
C24 C25 Fe1 69.1(3) . . ?
C24 C25 H25 125.9 . . ?
C24 C25 C26 108.1(5) . . ?
C36 C37 H37 120.0 . . ?
C32 C37 H37 120.0 . . ?
C32 C37 C36 120.0(5) . . ?
C37 C36 H36 119.9 . . ?
C35 C36 C37 120.2(5) . . ?
C35 C36 H36 119.9 . . ?
C3 C4 C5 119.5(5) . . ?
C3 C4 H4 120.3 . . ?
C5 C4 H4 120.3 . . ?
C33 C32 P2 118.4(4) . . ?
C37 C32 P2 121.9(4) . . ?
C37 C32 C33 119.5(5) . . ?
Fe1 C26 H26 127.1 . . ?
C25 C26 Fe1 69.9(3) . . ?
C25 C26 H26 125.8 . . ?
C27 C26 Fe1 68.8(3) . . ?
C27 C26 C25 108.4(5) . . ?
C27 C26 H26 125.8 . . ?
C13 C14 H14 119.9 . . ?
C15 C14 C13 120.1(8) . . ?
C15 C14 H14 119.9 . . ?
C19 C18 P3 121.2(5) . . ?
C19 C18 C23 118.5(5) . . ?
C23 C18 P3 120.3(4) . . ?
C40 C41 H41 120.0 . . ?
C42 C41 C40 120.0(5) . . ?
C42 C41 H41 120.0 . . ?
C21 C22 H22 119.8 . . ?
C21 C22 C23 120.3(7) . . ?
C23 C22 H22 119.8 . . ?
C18 C19 H19 119.7 . . ?
C20 C19 C18 120.7(7) . . ?
C20 C19 H19 119.7 . . ?
C19 C20 H20 120.0 . . ?
C21 C20 C19 120.0(6) . . ?
C21 C20 H20 120.0 . . ?
C22 C21 H21 119.9 . . ?
C20 C21 C22 120.1(6) . . ?
C20 C21 H21 119.9 . . ?
Fe1 C31 H31 126.6 . . ?
C10 C31 Fe1 67.8(3) . . ?
C10 C31 H31 126.3 . . ?
C30 C31 Fe1 70.9(3) . . ?
C30 C31 C10 107.5(5) . . ?
C30 C31 H31 126.3 . . ?
P3 C11 Fe1 125.2(3) . . ?
C24 C11 Fe1 70.0(3) . . ?
C24 C11 P3 128.3(4) . . ?
C24 C11 C27 106.5(4) . . ?
C27 C11 Fe1 69.4(3) . . ?
C27 C11 P3 125.2(4) . . ?
C17 C16 H16 119.9 . . ?
C15 C16 H16 119.9 . . ?
C15 C16 C17 120.2(8) . . ?
C33 C34 H34 119.9 . . ?
C35 C34 C33 120.2(6) . . ?
C35 C34 H34 119.9 . . ?
C12 C17 C16 118.9(8) . . ?
C12 C17 H17 120.6 . . ?
C16 C17 H17 120.6 . . ?
C39 C38 P2 117.4(4) . . ?
C39 C38 C43 119.0(5) . . ?
C43 C38 P2 123.6(4) . . ?
Fe1 C30 H30 127.0 . . ?
C29 C30 Fe1 70.3(3) . . ?
C29 C30 H30 125.5 . . ?
C31 C30 Fe1 68.9(3) . . ?
C31 C30 C29 109.0(4) . . ?
C31 C30 H30 125.5 . . ?
C18 C23 H23 119.8 . . ?
C22 C23 C18 120.3(6) . . ?
C22 C23 H23 119.8 . . ?
C38 C43 H43 120.1 . . ?
C38 C43 C42 119.8(5) . . ?
C42 C43 H43 120.1 . . ?
Fe1 C24 H24 126.9 . . ?
C25 C24 Fe1 70.5(3) . . ?
C25 C24 C11 108.7(5) . . ?
C25 C24 H24 125.6 . . ?
C11 C24 Fe1 68.5(3) . . ?
C11 C24 H24 125.6 . . ?
C41 C42 C43 120.2(5) . . ?
C41 C42 H42 119.9 . . ?
C43 C42 H42 119.9 . . ?
Fe1 C27 H27 126.4 . . ?
C26 C27 Fe1 70.7(3) . . ?
C26 C27 C11 108.3(5) . . ?
C26 C27 H27 125.9 . . ?
C11 C27 Fe1 68.6(3) . . ?
C11 C27 H27 125.9 . . ?
C36 C35 C34 120.8(5) . . ?
C36 C35 H35 119.6 . . ?
C34 C35 H35 119.6 . . ?
C14 C15 H15 119.5 . . ?
C16 C15 C14 121.0(7) . . ?
C16 C15 H15 119.5 . . ?
O2 S1 O3 113.9(3) . . ?
O2 S1 O4 115.3(3) . . ?
O2 S1 C44 104.2(3) . . ?
O3 S1 C44 102.5(3) . . ?
O4 S1 O3 115.3(3) . . ?
O4 S1 C44 103.4(3) . . ?
F1 C44 S1 111.3(5) . . ?
F1 C44 F2 109.0(7) . . ?
F1 C44 F3 106.7(7) . . ?
F2 C44 S1 111.3(5) . . ?
F2 C44 F3 107.5(6) . . ?
F3 C44 S1 110.9(6) . . ?
O5 S2 O6 115.3(3) . . ?
O5 S2 C45 102.7(3) . . ?
O6 S2 C45 103.3(4) . . ?
O7 S2 O5 114.4(4) . . ?
O7 S2 O6 116.3(5) . . ?
O7 S2 C45 102.1(3) . . ?
F4 C45 S2 111.6(5) . . ?
F4 C45 F5 107.0(6) . . ?
F5 C45 S2 110.8(5) . . ?
F6 C45 S2 112.2(5) . . ?
F6 C45 F4 108.2(6) . . ?
F6 C45 F5 106.8(5) . . ?
C50 C49 H49 120.5 . . ?
C50 C49 C48 118.9(16) . . ?
C48 C49 H49 120.5 . . ?
C49 C50 H50 119.7 . . ?
C51 C50 C49 120.7(16) . . ?
C51 C50 H50 119.7 . . ?
C49 C48 H48 119.3 . . ?
C47 C48 C49 121.5(14) . . ?
C47 C48 H48 119.3 . . ?
C48 C47 H47 120.9 . . ?
C48 C47 C46 118.2(15) . . ?
C46 C47 H47 120.9 . . ?
C50 C51 H51 120.3 . . ?
C50 C51 C46 119.4(15) . . ?
C46 C51 H51 120.3 . . ?
C47 C46 C51 121.2(14) . . ?
C47 C46 C52 118.3(12) . . ?
C51 C46 C52 120.5(14) . . ?
C46 C52 H52A 109.5 . . ?
C46 C52 H52B 109.5 . . ?
C46 C52 H52C 109.5 . . ?
H52A C52 H52B 109.5 . . ?
H52A C52 H52C 109.5 . . ?
H52B C52 H52C 109.5 . . ?
C55 C56 H56 119.5 . . ?
C57 C56 H56 119.5 . . ?
C57 C56 C55 121.0(11) . . ?
C54 C53 C59 119.0(9) . . ?
C54 C53 C58 119.3(9) . . ?
C58 C53 C59 121.8(9) . . ?
C53 C59 H59A 109.5 . . ?
C53 C59 H59B 109.5 . . ?
C53 C59 H59C 109.5 . . ?
H59A C59 H59B 109.5 . . ?
H59A C59 H59C 109.5 . . ?
H59B C59 H59C 109.5 . . ?
C56 C55 H55 119.0 . . ?
C54 C55 C56 121.9(12) . . ?
C54 C55 H55 119.0 . . ?
C56 C57 H57 120.5 . . ?
C56 C57 C58 118.9(10) . . ?
C58 C57 H57 120.5 . . ?
C53 C54 H54 120.0 . . ?
C55 C54 C53 120.1(11) . . ?
C55 C54 H54 120.0 . . ?
C53 C58 H58 120.7 . . ?
C57 C58 C53 118.7(10) . . ?
C57 C58 H58 120.7 . . ?

loop_
_geom_bond_atom_site_label_1
_geom_bond_atom_site_label_2
_geom_bond_distance
_geom_bond_site_symmetry_2
_geom_bond_publ_flag
Pt1 P2 2.3544(11) . ?
Pt1 P1 2.2989(12) . ?
Pt1 P3 2.2746(13) . ?
Pt1 N1 2.039(4) . ?
I1 C5 2.093(5) . ?
Fe1 C10 1.999(5) . ?
Fe1 C28 2.032(5) . ?
Fe1 C29 2.069(5) . ?
Fe1 C25 2.060(5) . ?
Fe1 C26 2.056(5) . ?
Fe1 C31 2.034(5) . ?
Fe1 C11 2.022(5) . ?
Fe1 C30 2.060(5) . ?
Fe1 C24 2.041(5) . ?
Fe1 C27 2.032(5) . ?
P2 C10 1.794(5) . ?
P2 C32 1.817(5) . ?
P2 C38 1.818(5) . ?
P1 O1 1.677(4) . ?
P1 C8 1.801(5) . ?
P1 C9 1.793(5) . ?
P3 C12 1.819(6) . ?
P3 C18 1.824(6) . ?
P3 C11 1.806(5) . ?
O1 C1 1.327(6) . ?
N1 H1 0.8800 . ?
N1 C1 1.286(6) . ?
C8 H8A 0.9800 . ?
C8 H8B 0.9800 . ?
C8 H8C 0.9800 . ?
C10 C28 1.449(7) . ?
C10 C31 1.441(7) . ?
C2 C3 1.413(7) . ?
C2 C7 1.382(8) . ?
C2 C1 1.471(7) . ?
C9 H9A 0.9800 . ?
C9 H9B 0.9800 . ?
C9 H9C 0.9800 . ?
C3 H3 0.9500 . ?
C3 C4 1.379(8) . ?
C28 H28 0.9500 . ?
C28 C29 1.402(8) . ?
C6 H6 0.9500 . ?
C6 C7 1.390(7) . ?
C6 C5 1.393(8) . ?
C12 C13 1.386(9) . ?
C12 C17 1.394(9) . ?
C29 H29 0.9500 . ?
C29 C30 1.414(8) . ?
C7 H7 0.9500 . ?
C40 H40 0.9500 . ?
C40 C39 1.378(8) . ?
C40 C41 1.374(9) . ?
C5 C4 1.390(8) . ?
C39 H39 0.9500 . ?
C39 C38 1.383(7) . ?
C13 H13 0.9500 . ?
C13 C14 1.388(9) . ?
C33 H33 0.9500 . ?
C33 C32 1.405(7) . ?
C33 C34 1.395(8) . ?
C25 H25 0.9500 . ?
C25 C26 1.426(9) . ?
C25 C24 1.417(8) . ?
C37 H37 0.9500 . ?
C37 C36 1.401(8) . ?
C37 C32 1.383(7) . ?
C36 H36 0.9500 . ?
C36 C35 1.363(9) . ?
C4 H4 0.9500 . ?
C26 H26 0.9500 . ?
C26 C27 1.416(8) . ?
C14 H14 0.9500 . ?
C14 C15 1.369(12) . ?
C18 C19 1.385(8) . ?
C18 C23 1.393(8) . ?
C41 H41 0.9500 . ?
C41 C42 1.374(9) . ?
C22 H22 0.9500 . ?
C22 C21 1.371(10) . ?
C22 C23 1.378(9) . ?
C19 H19 0.9500 . ?
C19 C20 1.381(10) . ?
C20 H20 0.9500 . ?
C20 C21 1.370(11) . ?
C21 H21 0.9500 . ?
C31 H31 0.9500 . ?
C31 C30 1.410(8) . ?
C11 C24 1.440(8) . ?
C11 C27 1.450(7) . ?
C16 H16 0.9500 . ?
C16 C17 1.405(11) . ?
C16 C15 1.358(14) . ?
C34 H34 0.9500 . ?
C34 C35 1.376(9) . ?
C17 H17 0.9500 . ?
C38 C43 1.391(7) . ?
C30 H30 0.9500 . ?
C23 H23 0.9500 . ?
C43 H43 0.9500 . ?
C43 C42 1.393(8) . ?
C24 H24 0.9500 . ?
C42 H42 0.9500 . ?
C27 H27 0.9500 . ?
C35 H35 0.9500 . ?
C15 H15 0.9500 . ?
S1 O2 1.417(5) . ?
S1 O3 1.430(5) . ?
S1 O4 1.428(4) . ?
S1 C44 1.817(6) . ?
F1 C44 1.309(9) . ?
F2 C44 1.321(9) . ?
F3 C44 1.324(10) . ?
S2 O5 1.426(5) . ?
S2 O6 1.436(7) . ?
S2 O7 1.413(6) . ?
S2 C45 1.820(7) . ?
F4 C45 1.328(8) . ?
F5 C45 1.331(8) . ?
F6 C45 1.314(8) . ?
C49 H49 0.9500 . ?
C49 C50 1.397(16) . ?
C49 C48 1.401(16) . ?
C50 H50 0.9500 . ?
C50 C51 1.368(16) . ?
C48 H48 0.9500 . ?
C48 C47 1.375(15) . ?
C47 H47 0.9500 . ?
C47 C46 1.398(14) . ?
C51 H51 0.9500 . ?
C51 C46 1.398(15) . ?
C46 C52 1.44(2) . ?
C52 H52A 0.9800 . ?
C52 H52B 0.9800 . ?
C52 H52C 0.9800 . ?
C56 H56 0.9500 . ?
C56 C55 1.361(13) . ?
C56 C57 1.331(12) . ?
C53 C59 1.426(14) . ?
C53 C54 1.345(11) . ?
C53 C58 1.423(11) . ?
C59 H59A 0.9800 . ?
C59 H59B 0.9800 . ?
C59 H59C 0.9800 . ?
C55 H55 0.9500 . ?
C55 C54 1.339(12) . ?
C57 H57 0.9500 . ?
C57 C58 1.405(12) . ?
C54 H54 0.9500 . ?
C58 H58 0.9500 . ?

loop_
_geom_torsion_atom_site_label_1
_geom_torsion_atom_site_label_2
_geom_torsion_atom_site_label_3
_geom_torsion_atom_site_label_4
_geom_torsion
_geom_torsion_site_symmetry_1
_geom_torsion_site_symmetry_2
_geom_torsion_site_symmetry_3
_geom_torsion_site_symmetry_4
_geom_torsion_publ_flag
Pt1 P2 C10 Fe1 -63.1(3) . . . . ?
Pt1 P2 C10 C28 20.0(4) . . . . ?
Pt1 P2 C10 C31 -152.9(4) . . . . ?
Pt1 P2 C32 C33 -77.3(4) . . . . ?
Pt1 P2 C32 C37 96.8(4) . . . . ?
Pt1 P2 C38 C39 -21.0(5) . . . . ?
Pt1 P2 C38 C43 156.8(4) . . . . ?
Pt1 P1 O1 C1 -0.3(4) . . . . ?
Pt1 P3 C12 C13 60.3(5) . . . . ?
Pt1 P3 C12 C17 -119.6(5) . . . . ?
Pt1 P3 C18 C19 -162.5(5) . . . . ?
Pt1 P3 C18 C23 18.6(5) . . . . ?
Pt1 P3 C11 Fe1 -10.7(4) . . . . ?
Pt1 P3 C11 C24 -102.0(4) . . . . ?
Pt1 P3 C11 C27 77.7(4) . . . . ?
Pt1 N1 C1 O1 -4.2(6) . . . . ?
Pt1 N1 C1 C2 177.9(3) . . . . ?
I1 C5 C4 C3 -177.6(4) . . . . ?
Fe1 C10 C28 C29 -60.4(4) . . . . ?
Fe1 C10 C31 C30 60.0(3) . . . . ?
Fe1 C28 C29 C30 -58.2(4) . . . . ?
Fe1 C29 C30 C31 -58.1(4) . . . . ?
Fe1 C25 C26 C27 58.2(4) . . . . ?
Fe1 C25 C24 C11 -58.0(4) . . . . ?
Fe1 C26 C27 C11 58.5(3) . . . . ?
Fe1 C31 C30 C29 58.9(4) . . . . ?
Fe1 C11 C24 C25 59.2(4) . . . . ?
Fe1 C11 C27 C26 -59.8(3) . . . . ?
P2 C10 C28 Fe1 -113.4(3) . . . . ?
P2 C10 C28 C29 -173.9(4) . . . . ?
P2 C10 C31 Fe1 112.6(4) . . . . ?
P2 C10 C31 C30 172.6(4) . . . . ?
P2 C38 C43 C42 -174.1(5) . . . . ?
P1 O1 C1 N1 2.7(6) . . . . ?
P1 O1 C1 C2 -179.2(3) . . . . ?
P3 C12 C13 C14 179.0(5) . . . . ?
P3 C12 C17 C16 -179.5(6) . . . . ?
P3 C18 C19 C20 -179.2(6) . . . . ?
P3 C18 C23 C22 179.3(5) . . . . ?
P3 C11 C24 Fe1 119.7(4) . . . . ?
P3 C11 C24 C25 178.9(4) . . . . ?
P3 C11 C27 Fe1 -119.3(4) . . . . ?
P3 C11 C27 C26 -179.1(4) . . . . ?
C8 P1 O1 C1 -128.3(4) . . . . ?
C10 P2 C32 C33 41.4(4) . . . . ?
C10 P2 C32 C37 -144.5(4) . . . . ?
C10 P2 C38 C39 -146.1(4) . . . . ?
C10 P2 C38 C43 31.7(5) . . . . ?
C10 C28 C29 Fe1 58.1(3) . . . . ?
C10 C28 C29 C30 -0.1(6) . . . . ?
C10 C31 C30 Fe1 -58.1(3) . . . . ?
C10 C31 C30 C29 0.9(6) . . . . ?
C2 C3 C4 C5 0.7(8) . . . . ?
C9 P1 O1 C1 124.7(4) . . . . ?
C3 C2 C7 C6 -0.1(8) . . . . ?
C3 C2 C1 O1 -25.1(7) . . . . ?
C3 C2 C1 N1 152.9(5) . . . . ?
C28 C10 C31 Fe1 -60.9(3) . . . . ?
C28 C10 C31 C30 -0.9(5) . . . . ?
C28 C29 C30 Fe1 57.6(4) . . . . ?
C28 C29 C30 C31 -0.5(6) . . . . ?
C6 C5 C4 C3 -0.4(9) . . . . ?
C12 P3 C18 C19 76.1(6) . . . . ?
C12 P3 C18 C23 -102.8(5) . . . . ?
C12 P3 C11 Fe1 113.9(4) . . . . ?
C12 P3 C11 C24 22.5(5) . . . . ?
C12 P3 C11 C27 -157.7(4) . . . . ?
C12 C13 C14 C15 0.9(10) . . . . ?
C7 C2 C3 C4 -0.4(8) . . . . ?
C7 C2 C1 O1 155.8(5) . . . . ?
C7 C2 C1 N1 -26.2(7) . . . . ?
C7 C6 C5 I1 177.1(4) . . . . ?
C7 C6 C5 C4 -0.2(8) . . . . ?
C40 C39 C38 P2 174.7(5) . . . . ?
C40 C39 C38 C43 -3.2(8) . . . . ?
C40 C41 C42 C43 -1.3(10) . . . . ?
C1 C2 C3 C4 -179.5(5) . . . . ?
C1 C2 C7 C6 179.0(5) . . . . ?
C5 C6 C7 C2 0.4(8) . . . . ?
C39 C40 C41 C42 1.8(10) . . . . ?
C39 C38 C43 C42 3.7(8) . . . . ?
C13 C12 C17 C16 0.6(10) . . . . ?
C13 C14 C15 C16 -0.1(11) . . . . ?
C33 C34 C35 C36 -0.6(9) . . . . ?
C25 C26 C27 Fe1 -58.8(4) . . . . ?
C25 C26 C27 C11 -0.3(6) . . . . ?
C37 C36 C35 C34 0.3(9) . . . . ?
C36 C37 C32 P2 -174.8(4) . . . . ?
C36 C37 C32 C33 -0.8(7) . . . . ?
C32 P2 C10 Fe1 178.1(3) . . . . ?
C32 P2 C10 C28 -98.9(4) . . . . ?
C32 P2 C10 C31 88.3(5) . . . . ?
C32 P2 C38 C39 100.4(4) . . . . ?
C32 P2 C38 C43 -81.9(5) . . . . ?
C32 C33 C34 C35 0.2(9) . . . . ?
C32 C37 C36 C35 0.4(8) . . . . ?
C26 C25 C24 Fe1 58.8(4) . . . . ?
C26 C25 C24 C11 0.8(6) . . . . ?
C18 P3 C12 C13 -178.6(5) . . . . ?
C18 P3 C12 C17 1.5(6) . . . . ?
C18 P3 C11 Fe1 -136.2(3) . . . . ?
C18 P3 C11 C24 132.5(5) . . . . ?
C18 P3 C11 C27 -47.8(5) . . . . ?
C18 C19 C20 C21 0.3(12) . . . . ?
C41 C40 C39 C38 0.5(10) . . . . ?
C19 C18 C23 C22 0.4(9) . . . . ?
C19 C20 C21 C22 -0.3(12) . . . . ?
C21 C22 C23 C18 -0.5(10) . . . . ?
C31 C10 C28 Fe1 61.1(3) . . . . ?
C31 C10 C28 C29 0.6(5) . . . . ?
C11 P3 C12 C13 -70.2(5) . . . . ?
C11 P3 C12 C17 109.8(5) . . . . ?
C11 P3 C18 C19 -31.0(6) . . . . ?
C11 P3 C18 C23 150.1(5) . . . . ?
C34 C33 C32 P2 174.7(4) . . . . ?
C34 C33 C32 C37 0.5(8) . . . . ?
C17 C12 C13 C14 -1.1(9) . . . . ?
C17 C16 C15 C14 -0.4(13) . . . . ?
C38 P2 C10 Fe1 63.7(3) . . . . ?
C38 P2 C10 C28 146.7(4) . . . . ?
C38 P2 C10 C31 -26.1(5) . . . . ?
C38 P2 C32 C33 159.6(4) . . . . ?
C38 P2 C32 C37 -26.4(5) . . . . ?
C38 C43 C42 C41 -1.4(9) . . . . ?
C23 C18 C19 C20 -0.3(10) . . . . ?
C23 C22 C21 C20 0.4(11) . . . . ?
C24 C25 C26 Fe1 -58.4(4) . . . . ?
C24 C25 C26 C27 -0.3(6) . . . . ?
C24 C11 C27 Fe1 60.5(3) . . . . ?
C24 C11 C27 C26 0.7(5) . . . . ?
C27 C11 C24 Fe1 -60.2(3) . . . . ?
C27 C11 C24 C25 -0.9(6) . . . . ?
C15 C16 C17 C12 0.2(12) . . . . ?
O2 S1 C44 F1 -63.7(7) . . . . ?
O2 S1 C44 F2 58.1(6) . . . . ?
O2 S1 C44 F3 177.7(6) . . . . ?
O3 S1 C44 F1 55.3(7) . . . . ?
O3 S1 C44 F2 177.0(6) . . . . ?
O3 S1 C44 F3 -63.3(6) . . . . ?
O4 S1 C44 F1 175.5(6) . . . . ?
O4 S1 C44 F2 -62.8(6) . . . . ?
O4 S1 C44 F3 56.8(6) . . . . ?
O5 S2 C45 F4 -177.2(5) . . . . ?
O5 S2 C45 F5 63.7(5) . . . . ?
O5 S2 C45 F6 -55.6(6) . . . . ?
O6 S2 C45 F4 62.6(6) . . . . ?
O6 S2 C45 F5 -56.5(6) . . . . ?
O6 S2 C45 F6 -175.7(5) . . . . ?
O7 S2 C45 F4 -58.5(6) . . . . ?
O7 S2 C45 F5 -177.6(5) . . . . ?
O7 S2 C45 F6 63.2(6) . . . . ?
C49 C50 C51 C46 3(2) . . . . ?
C49 C48 C47 C46 -3(2) . . . . ?
C50 C49 C48 C47 3(2) . . . . ?
C50 C51 C46 C47 -3(2) . . . . ?
C50 C51 C46 C52 174.8(14) . . . . ?
C48 C49 C50 C51 -4(2) . . . . ?
C48 C47 C46 C51 2(2) . . . . ?
C48 C47 C46 C52 -175.2(14) . . . . ?
C56 C55 C54 C53 -3.4(12) . . . . ?
C56 C57 C58 C53 2.0(13) . . . . ?
C59 C53 C54 C55 -176.6(8) . . . . ?
C59 C53 C58 C57 177.4(9) . . . . ?
C55 C56 C57 C58 -1.4(12) . . . . ?
C57 C56 C55 C54 2.1(10) . . . . ?
C54 C53 C58 C57 -3.2(13) . . . . ?
C58 C53 C54 C55 3.9(12) . . . . ?
